data_4319361
loop_
_publ_author_name
'Falguni Basuli'
'Shie-Ming Peng'
'Samaresh Bhattacharya'

_publ_section_title
;
 Chemical Control on the Coordination Mode of Benzaldehyde Semicarbazone
 Ligands. Synthesis, Structure, and Redox Properties of Ruthenium
 Complexes
;
_journal_name_full 'Inorganic Chemistry'
_journal_page_first 1126
_journal_page_last 1133
_journal_paper_doi 10.1021/ic000915e
_journal_volume 40
_journal_year 2001
_chemical_formula_sum 'C45 H37 Cl N4 O4 P2 Ru'
_chemical_formula_weight 896.25
_chemical_name_systematic
;
  ?
;
_space_group_IT_number 2
_symmetry_cell_setting triclinic
_symmetry_space_group_name_Hall '-P 1'
_symmetry_space_group_name_H-M 'P -1'
_atom_sites_solution_hydrogens geom
_atom_sites_solution_primary direct
_atom_sites_solution_secondary difmap
_audit_creation_method SHELXL
_cell_angle_alpha 111.17(2)
_cell_angle_beta 91.12(2)
_cell_angle_gamma 106.337(13)
_cell_formula_units_Z 2
_cell_length_a 10.212(2)
_cell_length_b 13.011(2)
_cell_length_c 17.218(3)
_cell_measurement_reflns_used 25
_cell_measurement_temperature 293(2)
_cell_measurement_theta_max 11.00
_cell_measurement_theta_min 7.50
_cell_volume 2028.4(7)
_computing_cell_refinement 'NONIUS CAD4'
_computing_data_collection 'NONIUS CAD4'
_computing_data_reduction 'NRCSDP DATRD2'
_computing_molecular_graphics 'Siemens SHELXTL'
_computing_publication_material 'Siemens SHELXTL'
_computing_structure_refinement 'SHELXL-93 (Sheldrick, 1993)'
_computing_structure_solution 'SHELXS-86 (Sheldrick, 1990)'
_diffrn_ambient_temperature 293(2)
_diffrn_measurement_device 'NONIUS CAD4'
_diffrn_measurement_method '\w--2\q scans'
_diffrn_radiation_monochromator graphite
_diffrn_radiation_source 'fine-focus sealed tube'
_diffrn_radiation_type MoK\a
_diffrn_radiation_wavelength 0.71073
_diffrn_reflns_av_R_equivalents 0.0000
_diffrn_reflns_av_sigmaI/netI 0.0322
_diffrn_reflns_limit_h_max 11
_diffrn_reflns_limit_h_min -12
_diffrn_reflns_limit_k_max 15
_diffrn_reflns_limit_k_min 0
_diffrn_reflns_limit_l_max 19
_diffrn_reflns_limit_l_min -20
_diffrn_reflns_number 7125
_diffrn_reflns_theta_max 24.98
_diffrn_reflns_theta_min 1.74
_diffrn_standards_decay_% 0
_diffrn_standards_interval_time 60
_diffrn_standards_number 3
_exptl_absorpt_coefficient_mu 0.580
_exptl_absorpt_correction_T_max 0.8898
_exptl_absorpt_correction_T_min 0.8330
_exptl_absorpt_correction_type empirical
_exptl_crystal_colour orange
_exptl_crystal_density_diffrn 1.467
_exptl_crystal_density_meas ?
_exptl_crystal_description columnar
_exptl_crystal_F_000 916
_exptl_crystal_size_max 0.50
_exptl_crystal_size_mid 0.20
_exptl_crystal_size_min 0.20
_refine_diff_density_max 0.452
_refine_diff_density_min -0.370
_refine_diff_density_rms 0.054
_refine_ls_extinction_method none
_refine_ls_goodness_of_fit_all 1.032
_refine_ls_goodness_of_fit_obs 1.103
_refine_ls_matrix_type full
_refine_ls_number_parameters 514
_refine_ls_number_reflns 7125
_refine_ls_number_restraints 0
_refine_ls_restrained_S_all 1.032
_refine_ls_restrained_S_obs 1.103
_refine_ls_R_factor_all 0.0443
_refine_ls_R_factor_obs 0.0297
_refine_ls_shift/esd_max 0.004
_refine_ls_shift/esd_mean 0.000
_refine_ls_structure_factor_coef Fsqd
_refine_ls_weighting_details 'w=1/[\s^2^(Fo^2^)+(0.0477P)^2^+0.0773P] where P=(Fo^2^+2Fc^2^)/3'
_refine_ls_weighting_scheme calc
_refine_ls_wR_factor_all 0.0850
_refine_ls_wR_factor_obs 0.0794
_reflns_number_observed 5553
_reflns_number_total 7125
_reflns_observed_criterion >2sigma(I)
_cod_data_source_file ic000915e_2.cif
_cod_data_source_block ic6514
_cod_depositor_comments
;
The following automatic conversions were performed:

'_symmetry_cell_setting' value 'Triclinic' changed to 'triclinic'
according to the built-in table from CIF Core dictionary named
'cif_core.dic' version 2.4.1 from 2010-06-29.

Automatic conversion script
Id: cif_fix_values 1646 2011-03-28 12:23:43Z adriana 

The following automatic conversions were performed:

'_exptl_crystal_density_meas' value 'not_measured' was changed to '?'
- the value is perceived as not measured.

Automatic conversion script
Id: cif_fix_values 3008 2015-01-20 13:52:24Z robertas 

The following automatic conversions were performed:

'_refine_ls_weighting_scheme' value 'calc
w=1/[\s^2^(Fo^2^)+(0.0477P)^2^+0.0773P] where P=(Fo^2^+2Fc^2^)/3' was
changed to 'calc'. New tag '_refine_ls_weighting_details' was
created. The value of the new tag was set to
'w=1/[\s^2^(Fo^2^)+(0.0477P)^2^+0.0773P] where P=(Fo^2^+2Fc^2^)/3'.

Automatic conversion script
Id: cif_fix_values 3143 2015-03-26 13:38:13Z robertas 
;
_cod_original_cell_volume 2028.3(6)
_cod_database_code 4319361

loop_
_symmetry_equiv_pos_as_xyz
'x, y, z'
'-x, -y, -z'

loop_
_atom_site_aniso_label
_atom_site_aniso_U_11
_atom_site_aniso_U_22
_atom_site_aniso_U_33
_atom_site_aniso_U_23
_atom_site_aniso_U_13
_atom_site_aniso_U_12
Ru 0.02899(12) 0.02910(12) 0.03261(12) 0.00965(9) 0.00483(8) 0.01066(9)
Cl1 0.0424(4) 0.0554(4) 0.0542(4) 0.0161(4) 0.0017(3) 0.0218(3)
P1 0.0321(4) 0.0286(3) 0.0346(4) 0.0110(3) 0.0052(3) 0.0097(3)
P2 0.0306(4) 0.0385(4) 0.0356(4) 0.0148(3) 0.0078(3) 0.0137(3)
N1 0.0315(12) 0.0330(12) 0.0371(12) 0.0098(10) 0.0033(10) 0.0113(10)
N2 0.0379(13) 0.0398(13) 0.0515(14) 0.0077(11) -0.0002(11) 0.0199(11)
N3 0.054(2) 0.066(2) 0.072(2) 0.002(2) -0.0213(15) 0.0322(15)
N4 0.101(3) 0.042(2) 0.065(2) -0.0032(15) 0.003(2) 0.015(2)
C1 0.040(2) 0.046(2) 0.050(2) 0.028(2) 0.0152(13) 0.0168(13)
C2 0.036(2) 0.044(2) 0.045(2) 0.0135(14) 0.0022(13) 0.0144(13)
C3 0.0358(15) 0.041(2) 0.040(2) 0.0096(13) 0.0037(12) 0.0136(12)
C4 0.039(2) 0.0364(15) 0.0368(15) 0.0088(12) 0.0072(12) 0.0095(12)
C5 0.047(2) 0.043(2) 0.043(2) 0.0061(13) 0.0029(14) 0.0139(14)
C6 0.065(2) 0.045(2) 0.042(2) 0.0078(14) 0.006(2) 0.025(2)
C7 0.067(2) 0.035(2) 0.043(2) 0.0037(13) 0.008(2) 0.0093(15)
C8 0.054(2) 0.049(2) 0.065(2) -0.008(2) -0.008(2) 0.005(2)
C9 0.046(2) 0.058(2) 0.063(2) 0.000(2) -0.005(2) 0.015(2)
C10 0.0367(15) 0.0314(13) 0.0323(14) 0.0101(11) 0.0018(11) 0.0054(11)
C11 0.045(2) 0.0354(15) 0.043(2) 0.0137(13) 0.0051(13) 0.0125(13)
C12 0.066(2) 0.0324(15) 0.043(2) 0.0106(13) 0.0036(15) 0.0140(14)
C13 0.066(2) 0.037(2) 0.043(2) 0.0051(14) -0.005(2) -0.0074(15)
C14 0.041(2) 0.059(2) 0.057(2) 0.002(2) 0.002(2) -0.007(2)
C15 0.040(2) 0.047(2) 0.045(2) 0.0039(14) 0.0037(13) 0.0058(13)
C16 0.0337(14) 0.0370(14) 0.0382(14) 0.0127(12) 0.0079(12) 0.0142(12)
C17 0.047(2) 0.043(2) 0.047(2) 0.0175(14) 0.0041(14) 0.0165(14)
C18 0.066(2) 0.059(2) 0.054(2) 0.026(2) 0.011(2) 0.033(2)
C19 0.055(2) 0.083(3) 0.047(2) 0.020(2) 0.001(2) 0.036(2)
C20 0.045(2) 0.060(2) 0.045(2) 0.008(2) -0.0061(14) 0.010(2)
C21 0.044(2) 0.041(2) 0.044(2) 0.0139(13) 0.0012(13) 0.0072(13)
C22 0.0318(14) 0.0287(13) 0.0388(14) 0.0083(11) 0.0069(11) 0.0075(11)
C23 0.051(2) 0.0369(15) 0.044(2) 0.0156(13) 0.0128(14) 0.0163(13)
C24 0.060(2) 0.045(2) 0.044(2) 0.0158(14) 0.0205(15) 0.0188(15)
C25 0.044(2) 0.046(2) 0.051(2) 0.0124(14) 0.0190(14) 0.0202(14)
C26 0.052(2) 0.055(2) 0.057(2) 0.022(2) 0.013(2) 0.030(2)
C27 0.046(2) 0.051(2) 0.045(2) 0.0228(14) 0.0115(13) 0.0215(14)
C28 0.0342(15) 0.053(2) 0.0365(15) 0.0128(13) 0.0093(12) 0.0131(13)
C29 0.051(2) 0.086(3) 0.044(2) 0.023(2) 0.0054(15) 0.027(2)
C30 0.069(3) 0.128(4) 0.045(2) 0.027(2) 0.002(2) 0.035(3)
C31 0.080(3) 0.116(4) 0.039(2) 0.003(2) 0.003(2) 0.029(3)
C32 0.079(3) 0.072(2) 0.054(2) 0.002(2) 0.027(2) 0.018(2)
C33 0.056(2) 0.059(2) 0.046(2) 0.015(2) 0.016(2) 0.017(2)
C34 0.0325(14) 0.044(2) 0.044(2) 0.0217(13) 0.0082(12) 0.0151(12)
C35 0.046(2) 0.076(2) 0.046(2) 0.024(2) 0.0117(14) 0.031(2)
C36 0.043(2) 0.105(3) 0.074(2) 0.043(2) 0.022(2) 0.044(2)
C37 0.036(2) 0.090(3) 0.071(2) 0.043(2) 0.001(2) 0.017(2)
C38 0.039(2) 0.064(2) 0.066(2) 0.017(2) -0.004(2) 0.004(2)
C39 0.038(2) 0.053(2) 0.062(2) 0.011(2) 0.0039(15) 0.0150(14)
C40 0.041(2) 0.042(2) 0.041(2) 0.0198(13) 0.0050(13) 0.0158(13)
C41 0.047(2) 0.052(2) 0.049(2) 0.0264(15) 0.0137(14) 0.0246(15)
C42 0.070(2) 0.063(2) 0.055(2) 0.030(2) 0.016(2) 0.039(2)
C43 0.076(2) 0.054(2) 0.061(2) 0.027(2) 0.000(2) 0.030(2)
C44 0.065(2) 0.053(2) 0.071(2) 0.038(2) -0.001(2) 0.005(2)
C45 0.045(2) 0.057(2) 0.067(2) 0.036(2) 0.009(2) 0.0139(15)
O1 0.085(2) 0.0452(14) 0.0596(15) 0.0144(12) 0.0188(13) 0.0195(12)
O2 0.0331(10) 0.0365(10) 0.0383(10) 0.0112(8) 0.0007(8) 0.0094(8)
O3 0.120(3) 0.051(2) 0.113(3) -0.018(2) -0.026(2) 0.003(2)
O4 0.124(3) 0.052(2) 0.116(3) -0.006(2) -0.001(2) 0.043(2)

loop_
_atom_site_label
_atom_site_type_symbol
_atom_site_fract_x
_atom_site_fract_y
_atom_site_fract_z
_atom_site_U_iso_or_equiv
_atom_site_thermal_displace_type
_atom_site_occupancy
_atom_site_calc_flag
_atom_site_refinement_flags
_atom_site_disorder_group
Ru Ru 0.72602(2) 1.76646(2) 0.713107(13) 0.03048(8) Uani 1 d . .
Cl1 Cl 0.94257(8) 1.79907(7) 0.78980(5) 0.0506(2) Uani 1 d . .
P1 P 0.84148(7) 1.85151(6) 0.62154(4) 0.0320(2) Uani 1 d . .
P2 P 0.60555(7) 1.67656(6) 0.80095(4) 0.0340(2) Uani 1 d . .
N1 N 0.7097(2) 1.9282(2) 0.79350(13) 0.0346(5) Uani 1 d . .
N2 N 0.5911(2) 1.9499(2) 0.7736(2) 0.0443(6) Uani 1 d . .
N3 N 0.3951(3) 1.8740(3) 0.6797(2) 0.0687(9) Uani 1 d . .
H3B H 0.3417(3) 1.8200(3) 0.6363(2) 0.082 Uiso 1 calc R .
H3C H 0.3732(3) 1.9355(3) 0.7063(2) 0.082 Uiso 1 calc R .
N4 N 0.8472(4) 2.4711(3) 1.0648(2) 0.0778(10) Uani 1 d . .
C1 C 0.7117(3) 1.6197(3) 0.6317(2) 0.0414(7) Uani 1 d . .
C2 C 0.5143(3) 1.8622(2) 0.7065(2) 0.0423(7) Uani 1 d . .
C3 C 0.7981(3) 2.0059(2) 0.8563(2) 0.0402(6) Uani 1 d . .
H3A H 0.8740(3) 1.9854(2) 0.8682(2) 0.048 Uiso 1 calc R .
C4 C 0.7971(3) 2.1214(2) 0.9116(2) 0.0393(6) Uani 1 d . .
C5 C 0.6903(3) 2.1677(3) 0.9138(2) 0.0476(7) Uani 1 d . .
H5A H 0.6068(3) 2.1218(3) 0.8800(2) 0.057 Uiso 1 calc R .
C6 C 0.7055(4) 2.2809(3) 0.9653(2) 0.0516(8) Uani 1 d . .
H6A H 0.6325(4) 2.3109(3) 0.9672(2) 0.062 Uiso 1 calc R .
C7 C 0.8291(4) 2.3483(3) 1.0134(2) 0.0527(8) Uani 1 d . .
C8 C 0.9358(4) 2.3056(3) 1.0157(2) 0.0678(10) Uani 1 d . .
H8A H 1.0183(4) 2.3524(3) 1.0504(2) 0.081 Uiso 1 calc R .
C9 C 0.9193(3) 2.1910(3) 0.9655(2) 0.0627(9) Uani 1 d . .
H9A H 0.9904(3) 2.1601(3) 0.9677(2) 0.075 Uiso 1 calc R .
C10 C 0.9554(3) 2.0008(2) 0.6719(2) 0.0353(6) Uani 1 d . .
C11 C 0.9013(3) 2.0887(2) 0.7171(2) 0.0416(6) Uani 1 d . .
H11A H 0.8072(3) 2.0712(2) 0.7201(2) 0.050 Uiso 1 calc R .
C12 C 0.9857(3) 2.2011(2) 0.7573(2) 0.0484(7) Uani 1 d . .
H12A H 0.9486(3) 2.2587(2) 0.7878(2) 0.058 Uiso 1 calc R .
C13 C 1.1238(4) 2.2279(3) 0.7524(2) 0.0571(9) Uani 1 d . .
H13A H 1.1805(4) 2.3039(3) 0.7793(2) 0.069 Uiso 1 calc R .
C14 C 1.1791(3) 2.1429(3) 0.7078(2) 0.0632(9) Uani 1 d . .
H14A H 1.2730(3) 2.1617(3) 0.7040(2) 0.076 Uiso 1 calc R .
C15 C 1.0954(3) 2.0292(3) 0.6683(2) 0.0494(7) Uani 1 d . .
H15A H 1.1337(3) 1.9717(3) 0.6393(2) 0.059 Uiso 1 calc R .
C16 C 0.7219(3) 1.8556(2) 0.5428(2) 0.0360(6) Uani 1 d . .
C17 C 0.7303(3) 1.9550(3) 0.5277(2) 0.0450(7) Uani 1 d . .
H17A H 0.7992(3) 2.0237(3) 0.5585(2) 0.054 Uiso 1 calc R .
C18 C 0.6377(4) 1.9525(3) 0.4678(2) 0.0549(8) Uani 1 d . .
H18A H 0.6435(4) 2.0197(3) 0.4586(2) 0.066 Uiso 1 calc R .
C19 C 0.5364(4) 1.8512(3) 0.4214(2) 0.0600(9) Uani 1 d . .
H19A H 0.4733(4) 1.8502(3) 0.3812(2) 0.072 Uiso 1 calc R .
C20 C 0.5282(3) 1.7521(3) 0.4342(2) 0.0552(8) Uani 1 d . .
H20A H 0.4609(3) 1.6833(3) 0.4016(2) 0.066 Uiso 1 calc R .
C21 C 0.6194(3) 1.7536(3) 0.4955(2) 0.0449(7) Uani 1 d . .
H21A H 0.6119(3) 1.6863(3) 0.5050(2) 0.054 Uiso 1 calc R .
C22 C 0.9530(3) 1.7776(2) 0.5561(2) 0.0348(6) Uani 1 d . .
C23 C 0.9807(3) 1.7913(2) 0.4814(2) 0.0433(7) Uani 1 d . .
H23A H 0.9389(3) 1.8346(2) 0.4628(2) 0.052 Uiso 1 calc R .
C24 C 1.0704(3) 1.7406(3) 0.4343(2) 0.0493(7) Uani 1 d . .
H24A H 1.0891(3) 1.7508(3) 0.3845(2) 0.059 Uiso 1 calc R .
C25 C 1.1318(3) 1.6758(3) 0.4605(2) 0.0472(7) Uani 1 d . .
H25A H 1.1918(3) 1.6418(3) 0.4284(2) 0.057 Uiso 1 calc R .
C26 C 1.1047(3) 1.6609(3) 0.5337(2) 0.0514(8) Uani 1 d . .
H26A H 1.1463(3) 1.6166(3) 0.5513(2) 0.062 Uiso 1 calc R .
C27 C 1.0149(3) 1.7118(3) 0.5824(2) 0.0446(7) Uani 1 d . .
H27A H 0.9968(3) 1.7014(3) 0.6323(2) 0.054 Uiso 1 calc R .
C28 C 0.6373(3) 1.7601(3) 0.9150(2) 0.0423(7) Uani 1 d . .
C29 C 0.6900(3) 1.7205(3) 0.9689(2) 0.0597(9) Uani 1 d . .
H29A H 0.7036(3) 1.6482(3) 0.9480(2) 0.072 Uiso 1 calc R .
C30 C 0.7229(4) 1.7883(4) 1.0545(2) 0.0811(12) Uani 1 d . .
H30A H 0.7571(4) 1.7607(4) 1.0908(2) 0.097 Uiso 1 calc R .
C31 C 0.7050(4) 1.8957(4) 1.0854(2) 0.0867(14) Uani 1 d . .
H31A H 0.7300(4) 1.9418(4) 1.1423(2) 0.104 Uiso 1 calc R .
C32 C 0.6506(4) 1.9353(4) 1.0330(2) 0.0754(11) Uani 1 d . .
H32A H 0.6370(4) 2.0075(4) 1.0545(2) 0.090 Uiso 1 calc R .
C33 C 0.6155(3) 1.8677(3) 0.9473(2) 0.0549(8) Uani 1 d . .
H33A H 0.5776(3) 1.8944(3) 0.9118(2) 0.066 Uiso 1 calc R .
C34 C 0.4205(3) 1.6330(2) 0.7696(2) 0.0382(6) Uani 1 d . .
C35 C 0.3328(3) 1.6863(3) 0.8159(2) 0.0528(8) Uani 1 d . .
H35A H 0.3658(3) 1.7454(3) 0.8685(2) 0.063 Uiso 1 calc R .
C36 C 0.1939(3) 1.6513(4) 0.7833(2) 0.0665(10) Uani 1 d . .
H36A H 0.1352(3) 1.6881(4) 0.8143(2) 0.080 Uiso 1 calc R .
C37 C 0.1438(3) 1.5647(3) 0.7075(2) 0.0629(9) Uani 1 d . .
H37A H 0.0508(3) 1.5412(3) 0.6872(2) 0.075 Uiso 1 calc R .
C38 C 0.2299(3) 1.5115(3) 0.6606(2) 0.0617(9) Uani 1 d . .
H38A H 0.1956(3) 1.4522(3) 0.6082(2) 0.074 Uiso 1 calc R .
C39 C 0.3671(3) 1.5458(3) 0.6912(2) 0.0542(8) Uani 1 d . .
H39A H 0.4253(3) 1.5099(3) 0.6587(2) 0.065 Uiso 1 calc R .
C40 C 0.6316(3) 1.5401(2) 0.7929(2) 0.0396(6) Uani 1 d . .
C41 C 0.7529(3) 1.5173(3) 0.7705(2) 0.0454(7) Uani 1 d . .
H41A H 0.8212(3) 1.5713(3) 0.7580(2) 0.054 Uiso 1 calc R .
C42 C 0.7735(4) 1.4153(3) 0.7665(2) 0.0561(8) Uani 1 d . .
H42A H 0.8558(4) 1.4014(3) 0.7518(2) 0.067 Uiso 1 calc R .
C43 C 0.6750(4) 1.3353(3) 0.7838(2) 0.0601(9) Uani 1 d . .
H43A H 0.6887(4) 1.2659(3) 0.7796(2) 0.072 Uiso 1 calc R .
C44 C 0.5540(4) 1.3569(3) 0.8077(2) 0.0621(9) Uani 1 d . .
H44A H 0.4873(4) 1.3029(3) 0.8211(2) 0.075 Uiso 1 calc R .
C45 C 0.5317(3) 1.4583(3) 0.8118(2) 0.0533(8) Uani 1 d . .
H45A H 0.4495(3) 1.4720(3) 0.8272(2) 0.064 Uiso 1 calc R .
O1 O 0.6967(3) 1.5357(2) 0.58300(15) 0.0649(6) Uani 1 d . .
O2 O 0.5410(2) 1.7695(2) 0.66468(11) 0.0373(4) Uani 1 d . .
O3 O 0.9595(4) 2.5290(2) 1.1050(2) 0.1148(12) Uani 1 d . .
O4 O 0.7493(4) 2.5067(2) 1.0634(2) 0.1057(11) Uani 1 d . .

loop_
_atom_type_symbol
_atom_type_description
_atom_type_scat_dispersion_real
_atom_type_scat_dispersion_imag
_atom_type_scat_source
C C 0.0033 0.0016 'International Tables Vol C Tables 4.2.6.8 and 6.1.1.4'
H H 0.0000 0.0000 'International Tables Vol C Tables 4.2.6.8 and 6.1.1.4'
N N 0.0061 0.0033 'International Tables Vol C Tables 4.2.6.8 and 6.1.1.4'
O O 0.0106 0.0060 'International Tables Vol C Tables 4.2.6.8 and 6.1.1.4'
P P 0.1023 0.0942 'International Tables Vol C Tables 4.2.6.8 and 6.1.1.4'
Cl Cl 0.1484 0.1585 'International Tables Vol C Tables 4.2.6.8 and 6.1.1.4'
Ru Ru -1.2594 0.8363 'International Tables Vol C Tables 4.2.6.8 and 6.1.1.4'

loop_
_geom_angle_atom_site_label_1
_geom_angle_atom_site_label_2
_geom_angle_atom_site_label_3
_geom_angle
_geom_angle_site_symmetry_1
_geom_angle_site_symmetry_3
_geom_angle_publ_flag
C1 Ru O2 93.73(10) . . ?
C1 Ru N1 170.16(10) . . ?
O2 Ru N1 76.43(8) . . ?
C1 Ru P1 88.68(8) . . ?
O2 Ru P1 89.74(5) . . ?
N1 Ru P1 91.00(6) . . ?
C1 Ru P2 89.92(8) . . ?
O2 Ru P2 89.18(5) . . ?
N1 Ru P2 90.19(6) . . ?
P1 Ru P2 178.17(3) . . ?
C1 Ru Cl1 97.50(9) . . ?
O2 Ru Cl1 168.76(5) . . ?
N1 Ru Cl1 92.34(6) . . ?
P1 Ru Cl1 90.83(3) . . ?
P2 Ru Cl1 90.52(3) . . ?
C10 P1 C16 104.82(12) . . ?
C10 P1 C22 102.54(12) . . ?
C16 P1 C22 102.12(12) . . ?
C10 P1 Ru 116.09(9) . . ?
C16 P1 Ru 112.68(9) . . ?
C22 P1 Ru 116.87(9) . . ?
C34 P2 C40 102.13(13) . . ?
C34 P2 C28 106.83(13) . . ?
C40 P2 C28 102.60(13) . . ?
C34 P2 Ru 109.84(9) . . ?
C40 P2 Ru 116.03(9) . . ?
C28 P2 Ru 117.89(10) . . ?
C3 N1 N2 118.7(2) . . ?
C3 N1 Ru 126.9(2) . . ?
N2 N1 Ru 114.3(2) . . ?
C2 N2 N1 110.4(2) . . ?
O3 N4 O4 125.0(3) . . ?
O3 N4 C7 117.0(4) . . ?
O4 N4 C7 118.0(3) . . ?
O1 C1 Ru 175.8(3) . . ?
O2 C2 N2 126.9(3) . . ?
O2 C2 N3 117.0(3) . . ?
N2 C2 N3 116.1(3) . . ?
N1 C3 C4 129.9(3) . . ?
C5 C4 C9 118.1(3) . . ?
C5 C4 C3 126.7(3) . . ?
C9 C4 C3 115.2(3) . . ?
C4 C5 C6 121.1(3) . . ?
C7 C6 C5 119.1(3) . . ?
C8 C7 C6 122.0(3) . . ?
C8 C7 N4 119.1(3) . . ?
C6 C7 N4 118.9(3) . . ?
C7 C8 C9 118.7(3) . . ?
C8 C9 C4 120.8(3) . . ?
C15 C10 C11 118.5(3) . . ?
C15 C10 P1 121.7(2) . . ?
C11 C10 P1 119.8(2) . . ?
C12 C11 C10 120.7(3) . . ?
C13 C12 C11 120.1(3) . . ?
C12 C13 C14 120.2(3) . . ?
C13 C14 C15 120.2(3) . . ?
C10 C15 C14 120.3(3) . . ?
C21 C16 C17 118.9(3) . . ?
C21 C16 P1 117.9(2) . . ?
C17 C16 P1 123.2(2) . . ?
C18 C17 C16 120.5(3) . . ?
C17 C18 C19 120.3(3) . . ?
C20 C19 C18 120.1(3) . . ?
C19 C20 C21 120.4(3) . . ?
C16 C21 C20 119.9(3) . . ?
C27 C22 C23 119.2(3) . . ?
C27 C22 P1 120.5(2) . . ?
C23 C22 P1 120.2(2) . . ?
C24 C23 C22 120.2(3) . . ?
C25 C24 C23 120.5(3) . . ?
C24 C25 C26 119.8(3) . . ?
C25 C26 C27 120.5(3) . . ?
C22 C27 C26 119.7(3) . . ?
C29 C28 C33 119.2(3) . . ?
C29 C28 P2 120.7(2) . . ?
C33 C28 P2 120.0(2) . . ?
C28 C29 C30 120.3(4) . . ?
C31 C30 C29 120.1(4) . . ?
C32 C31 C30 120.3(4) . . ?
C31 C32 C33 120.2(4) . . ?
C28 C33 C32 119.9(3) . . ?
C35 C34 C39 118.3(3) . . ?
C35 C34 P2 124.3(2) . . ?
C39 C34 P2 117.3(2) . . ?
C34 C35 C36 119.7(3) . . ?
C37 C36 C35 121.0(3) . . ?
C36 C37 C38 120.0(3) . . ?
C37 C38 C39 119.8(3) . . ?
C38 C39 C34 121.3(3) . . ?
C41 C40 C45 118.5(3) . . ?
C41 C40 P2 120.8(2) . . ?
C45 C40 P2 120.7(2) . . ?
C42 C41 C40 120.6(3) . . ?
C43 C42 C41 120.6(3) . . ?
C42 C43 C44 119.8(3) . . ?
C45 C44 C43 120.3(3) . . ?
C44 C45 C40 120.2(3) . . ?
C2 O2 Ru 112.0(2) . . ?

loop_
_geom_bond_atom_site_label_1
_geom_bond_atom_site_label_2
_geom_bond_distance
_geom_bond_site_symmetry_2
_geom_bond_publ_flag
Ru C1 1.879(3) . ?
Ru O2 2.067(2) . ?
Ru N1 2.115(2) . ?
Ru P1 2.3872(8) . ?
Ru P2 2.3896(8) . ?
Ru Cl1 2.4015(9) . ?
P1 C10 1.831(3) . ?
P1 C16 1.832(3) . ?
P1 C22 1.837(3) . ?
P2 C34 1.822(3) . ?
P2 C40 1.825(3) . ?
P2 C28 1.838(3) . ?
N1 C3 1.290(3) . ?
N1 N2 1.382(3) . ?
N2 C2 1.328(4) . ?
N3 C2 1.361(4) . ?
N4 O3 1.211(4) . ?
N4 O4 1.217(4) . ?
N4 C7 1.475(4) . ?
C1 O1 1.077(3) . ?
C2 O2 1.270(3) . ?
C3 C4 1.463(4) . ?
C4 C5 1.382(4) . ?
C4 C9 1.396(4) . ?
C5 C6 1.380(4) . ?
C6 C7 1.364(5) . ?
C7 C8 1.362(5) . ?
C8 C9 1.386(5) . ?
C10 C15 1.381(4) . ?
C10 C11 1.396(4) . ?
C11 C12 1.377(4) . ?
C12 C13 1.367(5) . ?
C13 C14 1.374(5) . ?
C14 C15 1.386(4) . ?
C16 C21 1.387(4) . ?
C16 C17 1.389(4) . ?
C17 C18 1.372(4) . ?
C18 C19 1.373(5) . ?
C19 C20 1.366(5) . ?
C20 C21 1.386(4) . ?
C22 C27 1.382(4) . ?
C22 C23 1.384(4) . ?
C23 C24 1.383(4) . ?
C24 C25 1.367(4) . ?
C25 C26 1.365(4) . ?
C26 C27 1.398(4) . ?
C28 C29 1.378(4) . ?
C28 C33 1.391(4) . ?
C29 C30 1.392(5) . ?
C30 C31 1.371(6) . ?
C31 C32 1.366(6) . ?
C32 C33 1.393(5) . ?
C34 C35 1.377(4) . ?
C34 C39 1.387(4) . ?
C35 C36 1.398(5) . ?
C36 C37 1.349(5) . ?
C37 C38 1.367(5) . ?
C38 C39 1.375(4) . ?
C40 C41 1.384(4) . ?
C40 C45 1.390(4) . ?
C41 C42 1.379(4) . ?
C42 C43 1.353(5) . ?
C43 C44 1.381(5) . ?
C44 C45 1.378(4) . ?
